data_1540063
loop_
_publ_author_name
'Hayashi, K.'
'Koshizuka, N.'
'Takahashi, K.'
'Tokumoto, M.'
'Murata, K.'
'Kimura, Y.'
'Ihara, H.'
'Terada, N.'
'Hirabayashi, M.'

_publ_section_title
;
 Preparation and characterization of Ba-Y-Cu-O single crystals
;
_journal_name_full 'Japanese Journal of Applied Physics, Part 2'
_journal_page_first 1240
_journal_page_last 1243
_journal_volume 26
_journal_year 1987
_chemical_formula_sum 'Ba2 Cu3 O6.69 Y'
_chemical_name_systematic 'Ba2 Y Cu3 O6.69'
_space_group_IT_number 47
_symmetry_space_group_name_Hall '-P 2 2'
_symmetry_space_group_name_H-M 'P m m m'
_cell_angle_alpha 90
_cell_angle_beta 90
_cell_angle_gamma 90
_cell_formula_units_Z 1
_cell_length_a 3.857
_cell_length_b 3.865
_cell_length_c 11.723
_cell_volume 174.758
_citation_journal_id_ASTM JAPLD8
_cod_data_source_file Hayashi_JAPLD8_1987_1328.cif
_cod_data_source_block Ba2Cu3O6.69Y1
_cod_original_cell_volume 174.7583
_cod_original_formula_sum 'Ba2 Cu3 O6.69 Y1'
_cod_database_code 1540063

loop_
_symmetry_equiv_pos_as_xyz
x,y,z
-x,-y,z
x,-y,-z
-x,y,-z
-x,-y,-z
x,y,-z
-x,y,z
x,-y,z

loop_
_atom_site_label
_atom_site_type_symbol
_atom_site_fract_x
_atom_site_fract_y
_atom_site_fract_z
_atom_site_occupancy
_atom_site_U_iso_or_equiv
O1 O-2 0.5 0 0.5 0.38 0.0
Y1 Y+3 0 0 0 1 0.0
Cu2 Cu+2 0.5 0.5 0.1425 1 0.0
Cu1 Cu+2 0.5 0.5 0.5 1 0.0
O2 O-2 0 0.5 0.5 0.31 0.0
O4 O-2 0.5 0 0.123 1 0.0
Ba1 Ba+2 0 0 0.31193 1 0.0
O3 O-2 0.5 0.5 0.343 1 0.0
O5 O-2 0 0.5 0.121 1 0.0
